data_4065943
loop_
_publ_author_name
'Burlakov, Vladimir V.'
'Beweries, Torsten'
'Kaleta, Katharina'
'Bogdanov, Vyacheslav S.'
'Arndt, Perdita'
'Baumann, Wolfgang'
'Spannenberg, Anke'
'Shur, Vladimir B.'
'Rosenthal, Uwe'

_publ_section_title
;
 Reactions of the Five-Membered Hafnacyclocumulene Cp2Hf(\h4-t-Bu-C4-t-Bu)
 with the Lewis Acids Tris(pentafluorophenyl)borane and Diisobutylaluminum
 Hydride
;
_journal_issue 10
_journal_name_full Organometallics
_journal_page_first 2367
_journal_paper_doi 10.1021/om100208g
_journal_volume 29
_journal_year 2010
_chemical_formula_sum 'C30 H47 Al Hf'
_chemical_formula_weight 613.15
_chemical_name_systematic
; 
 ? 
;
_space_group_IT_number 2
_symmetry_cell_setting triclinic
_symmetry_space_group_name_Hall '-P 1'
_symmetry_space_group_name_H-M 'P -1'
_atom_sites_solution_hydrogens geom
_atom_sites_solution_primary direct
_atom_sites_solution_secondary difmap
_audit_creation_method SHELXL-97
_cell_angle_alpha 69.7766(19)
_cell_angle_beta 78.672(2)
_cell_angle_gamma 79.446(2)
_cell_formula_units_Z 4
_cell_length_a 10.1020(3)
_cell_length_b 17.5528(4)
_cell_length_c 18.3908(4)
_cell_measurement_reflns_used 55772
_cell_measurement_temperature 200(2)
_cell_measurement_theta_max 27.23
_cell_measurement_theta_min 1.98
_cell_volume 2976.74(14)
_computing_cell_refinement X-AREA
_computing_data_collection 'X-AREA (STOE & CIE, 2005)'
_computing_data_reduction X-AREA
_computing_molecular_graphics 'XP in SHELXTL'
_computing_publication_material 'SHELXTL (Sheldrick, 2008)'
_computing_structure_refinement 'SHELXL-97 (Sheldrick, 2008)'
_computing_structure_solution 'SIR2004 (Burla, 2005)'
_diffrn_ambient_temperature 200(2)
_diffrn_measured_fraction_theta_full 0.991
_diffrn_measured_fraction_theta_max 0.991
_diffrn_measurement_device_type 'STOE-IPDS II'
_diffrn_measurement_method \w
_diffrn_radiation_monochromator graphite
_diffrn_radiation_source 'fine-focus sealed tube'
_diffrn_radiation_type MoK\a
_diffrn_radiation_wavelength 0.71073
_diffrn_reflns_av_R_equivalents 0.0284
_diffrn_reflns_av_sigmaI/netI 0.0275
_diffrn_reflns_limit_h_max 12
_diffrn_reflns_limit_h_min -12
_diffrn_reflns_limit_k_max 22
_diffrn_reflns_limit_k_min -22
_diffrn_reflns_limit_l_max 23
_diffrn_reflns_limit_l_min -23
_diffrn_reflns_number 45795
_diffrn_reflns_theta_full 26.82
_diffrn_reflns_theta_max 26.82
_diffrn_reflns_theta_min 1.98
_exptl_absorpt_coefficient_mu 3.548
_exptl_absorpt_correction_T_max 0.5788
_exptl_absorpt_correction_T_min 0.3795
_exptl_absorpt_correction_type numerical
_exptl_absorpt_process_details 'X-SHAPE and X-RED32 (Stoe & Cie, 2005)'
_exptl_crystal_colour yellow
_exptl_crystal_density_diffrn 1.368
_exptl_crystal_density_method 'not measured'
_exptl_crystal_description prism
_exptl_crystal_F_000 1248
_exptl_crystal_size_max 0.3
_exptl_crystal_size_mid 0.3
_exptl_crystal_size_min 0.2
_refine_diff_density_max 1.221
_refine_diff_density_min -0.954
_refine_diff_density_rms 0.073
_refine_ls_extinction_method none
_refine_ls_goodness_of_fit_ref 0.932
_refine_ls_hydrogen_treatment mixed
_refine_ls_matrix_type full
_refine_ls_number_parameters 600
_refine_ls_number_reflns 12631
_refine_ls_number_restraints 19
_refine_ls_restrained_S_all 0.933
_refine_ls_R_factor_all 0.0318
_refine_ls_R_factor_gt 0.0226
_refine_ls_shift/su_max 0.002
_refine_ls_shift/su_mean 0.000
_refine_ls_structure_factor_coef Fsqd
_refine_ls_weighting_details 'calc w=1/[\s^2^(Fo^2^)+(0.0325P)^2^+0.0000P] where P=(Fo^2^+2Fc^2^)/3'
_refine_ls_weighting_scheme calc
_refine_ls_wR_factor_gt 0.0493
_refine_ls_wR_factor_ref 0.0509
_reflns_number_gt 10417
_reflns_number_total 12631
_reflns_threshold_expression >2sigma(I)
_cod_data_source_file om100208g_si_002.cif
_cod_data_source_block compound_3
_cod_original_cell_volume 2976.74(13)
_cod_original_sg_symbol_H-M P-1
_cod_database_code 4065943

loop_
_symmetry_equiv_pos_as_xyz
'x, y, z'
'-x, -y, -z'

loop_
_atom_site_label
_atom_site_type_symbol
_atom_site_fract_x
_atom_site_fract_y
_atom_site_fract_z
_atom_site_U_iso_or_equiv
_atom_site_adp_type
_atom_site_occupancy
_atom_site_symmetry_multiplicity
_atom_site_calc_flag
_atom_site_refinement_flags
_atom_site_disorder_assembly
_atom_site_disorder_group
H8 H 0.460(3) 0.232(2) 0.493(2) 0.045(9) Uiso 1 1 d . . .
H38 H -0.031(4) 0.310(2) 0.881(2) 0.058(11) Uiso 1 1 d . . .
Al1 Al 0.72495(8) 0.23575(5) 0.43242(5) 0.03047(17) Uani 1 1 d . . .
Al2 Al 0.14055(9) 0.20612(5) 0.98457(6) 0.03517(19) Uani 1 1 d . . .
C1 C 0.9149(3) 0.25799(18) 0.45660(18) 0.0339(6) Uani 1 1 d . . .
C2 C 0.9935(3) 0.2369(2) 0.40586(19) 0.0406(7) Uani 1 1 d . A .
C3 C 1.0995(3) 0.2102(2) 0.34881(18) 0.0552(10) Uani 1 1 d D . .
C7 C 0.6051(3) 0.27174(15) 0.52636(16) 0.0287(6) Uani 1 1 d . . .
C8 C 0.4794(3) 0.25899(18) 0.52613(18) 0.0354(6) Uani 1 1 d . . .
C9 C 0.3505(3) 0.2744(2) 0.58116(19) 0.0417(7) Uani 1 1 d . . .
C10 C 0.2392(4) 0.3232(3) 0.5319(3) 0.0717(13) Uani 1 1 d . . .
H10A H 0.1552 0.3325 0.5665 0.108 Uiso 1 1 calc R . .
H10B H 0.2229 0.2924 0.4997 0.108 Uiso 1 1 calc R . .
H10C H 0.2681 0.3759 0.4978 0.108 Uiso 1 1 calc R . .
C11 C 0.3082(4) 0.1921(3) 0.6328(3) 0.0776(14) Uani 1 1 d . . .
H11A H 0.3796 0.1614 0.6647 0.116 Uiso 1 1 calc R . .
H11B H 0.2943 0.1614 0.6000 0.116 Uiso 1 1 calc R . .
H11C H 0.2233 0.2003 0.6672 0.116 Uiso 1 1 calc R . .
C12 C 0.3714(4) 0.3223(3) 0.6319(3) 0.0687(12) Uani 1 1 d . . .
H12A H 0.4457 0.2930 0.6621 0.103 Uiso 1 1 calc R . .
H12B H 0.2876 0.3281 0.6679 0.103 Uiso 1 1 calc R . .
H12C H 0.3944 0.3766 0.5985 0.103 Uiso 1 1 calc R . .
C13 C 0.6606(4) 0.4349(2) 0.5146(3) 0.0715(14) Uani 1 1 d . . .
H13 H 0.5662 0.4416 0.5113 0.086 Uiso 1 1 calc R . .
C14 C 0.7174(5) 0.4259(2) 0.5811(3) 0.0702(13) Uani 1 1 d . . .
H14 H 0.6692 0.4243 0.6313 0.084 Uiso 1 1 calc R . .
C15 C 0.8586(4) 0.4197(2) 0.5594(2) 0.0570(10) Uani 1 1 d . . .
H15 H 0.9239 0.4139 0.5923 0.068 Uiso 1 1 calc R . .
C16 C 0.8860(4) 0.42348(19) 0.4827(2) 0.0505(9) Uani 1 1 d . . .
H16 H 0.9742 0.4204 0.4534 0.061 Uiso 1 1 calc R . .
C17 C 0.7653(4) 0.43243(19) 0.4547(2) 0.0574(10) Uani 1 1 d . . .
H17 H 0.7561 0.4362 0.4031 0.069 Uiso 1 1 calc R . .
C18 C 0.9020(3) 0.2300(2) 0.67170(19) 0.0453(8) Uani 1 1 d . . .
H18 H 0.9659 0.2587 0.6799 0.054 Uiso 1 1 calc R . .
C19 C 0.9308(3) 0.1759(2) 0.62999(19) 0.0450(8) Uani 1 1 d . . .
H19 H 1.0178 0.1607 0.6044 0.054 Uiso 1 1 calc R . .
C20 C 0.8093(4) 0.14706(19) 0.6319(2) 0.0526(9) Uani 1 1 d . . .
H20 H 0.7988 0.1092 0.6076 0.063 Uiso 1 1 calc R . .
C21 C 0.7060(4) 0.1845(2) 0.6763(2) 0.0543(10) Uani 1 1 d . . .
H21 H 0.6130 0.1758 0.6881 0.065 Uiso 1 1 calc R . .
C22 C 0.7627(4) 0.2359(2) 0.69991(19) 0.0498(9) Uani 1 1 d . . .
H22 H 0.7156 0.2696 0.7301 0.060 Uiso 1 1 calc R . .
C23 C 0.6896(3) 0.30971(19) 0.32710(18) 0.0381(7) Uani 1 1 d . . .
H23A H 0.7429 0.3560 0.3134 0.046 Uiso 1 1 calc R . .
H23B H 0.7277 0.2794 0.2896 0.046 Uiso 1 1 calc R . .
C24 C 0.5431(3) 0.34631(19) 0.31191(18) 0.0386(7) Uani 1 1 d . . .
H24 H 0.4820 0.3037 0.3427 0.046 Uiso 1 1 calc R . .
C25 C 0.5290(4) 0.3688(3) 0.2261(2) 0.0630(11) Uani 1 1 d . . .
H25A H 0.4352 0.3927 0.2184 0.095 Uiso 1 1 calc R . .
H25B H 0.5516 0.3196 0.2102 0.095 Uiso 1 1 calc R . .
H25C H 0.5912 0.4087 0.1944 0.095 Uiso 1 1 calc R . .
C26 C 0.4956(4) 0.4202(2) 0.3387(2) 0.0552(9) Uani 1 1 d . . .
H26A H 0.5508 0.4641 0.3073 0.083 Uiso 1 1 calc R . .
H26B H 0.5053 0.4056 0.3940 0.083 Uiso 1 1 calc R . .
H26C H 0.3998 0.4390 0.3321 0.083 Uiso 1 1 calc R . .
C27 C 0.7302(4) 0.11692(19) 0.4523(2) 0.0485(8) Uani 1 1 d . . .
H27A H 0.8152 0.0889 0.4739 0.058 Uiso 1 1 calc R . .
H27B H 0.6535 0.0975 0.4936 0.058 Uiso 1 1 calc R . .
C28 C 0.7233(4) 0.0889(2) 0.3834(3) 0.0602(10) Uani 1 1 d D . .
H28 H 0.7820 0.1216 0.3368 0.072 Uiso 1 1 calc R . .
C29 C 0.5807(5) 0.1065(3) 0.3643(4) 0.0946(18) Uani 1 1 d D . .
H29A H 0.5205 0.0756 0.4091 0.142 Uiso 1 1 calc R . .
H29B H 0.5790 0.0903 0.3186 0.142 Uiso 1 1 calc R . .
H29C H 0.5497 0.1652 0.3526 0.142 Uiso 1 1 calc R . .
C30 C 0.7760(7) 0.0001(3) 0.3970(4) 0.104(2) Uani 1 1 d D . .
H30A H 0.7175 -0.0337 0.4408 0.156 Uiso 1 1 calc R . .
H30B H 0.8690 -0.0105 0.4093 0.156 Uiso 1 1 calc R . .
H30C H 0.7757 -0.0136 0.3496 0.156 Uiso 1 1 calc R . .
C31 C 0.3234(3) 0.19567(17) 1.03356(19) 0.0379(7) Uani 1 1 d . . .
C32 C 0.3257(3) 0.12759(18) 1.08232(19) 0.0391(7) Uani 1 1 d . . .
C33 C 0.3361(4) 0.04739(19) 1.1427(2) 0.0457(8) Uani 1 1 d . . .
C34 C 0.4039(6) -0.0179(2) 1.1064(3) 0.0896(17) Uani 1 1 d . . .
H34A H 0.3539 -0.0162 1.0652 0.134 Uiso 1 1 calc R . .
H34B H 0.4038 -0.0718 1.1468 0.134 Uiso 1 1 calc R . .
H34C H 0.4978 -0.0079 1.0838 0.134 Uiso 1 1 calc R . .
C35 C 0.1924(4) 0.0269(2) 1.1831(3) 0.0678(12) Uani 1 1 d . . .
H35A H 0.1476 0.0682 1.2077 0.102 Uiso 1 1 calc R . .
H35B H 0.1990 -0.0271 1.2232 0.102 Uiso 1 1 calc R . .
H35C H 0.1390 0.0266 1.1442 0.102 Uiso 1 1 calc R . .
C36 C 0.4145(5) 0.0505(3) 1.2037(3) 0.0721(12) Uani 1 1 d . . .
H36A H 0.5079 0.0606 1.1796 0.108 Uiso 1 1 calc R . .
H36B H 0.4161 -0.0018 1.2464 0.108 Uiso 1 1 calc R . .
H36C H 0.3702 0.0947 1.2246 0.108 Uiso 1 1 calc R . .
C37 C 0.1593(3) 0.32868(16) 0.90620(17) 0.0331(6) Uani 1 1 d . . .
C38 C 0.0493(3) 0.34887(18) 0.87150(19) 0.0389(7) Uani 1 1 d . . .
C39 C 0.0014(3) 0.43002(18) 0.81124(18) 0.0395(7) Uani 1 1 d . . .
C40 C 0.1051(5) 0.4892(3) 0.7854(3) 0.0842(16) Uani 1 1 d . . .
H40A H 0.1206 0.5018 0.8307 0.126 Uiso 1 1 calc R . .
H40B H 0.0715 0.5396 0.7464 0.126 Uiso 1 1 calc R . .
H40C H 0.1907 0.4646 0.7623 0.126 Uiso 1 1 calc R . .
C41 C -0.0281(6) 0.4113(3) 0.7421(3) 0.0875(16) Uani 1 1 d . . .
H41A H -0.0676 0.4616 0.7053 0.131 Uiso 1 1 calc R . .
H41B H -0.0925 0.3708 0.7604 0.131 Uiso 1 1 calc R . .
H41C H 0.0567 0.3894 0.7158 0.131 Uiso 1 1 calc R . .
C42 C -0.1315(4) 0.4669(2) 0.8484(3) 0.0643(11) Uani 1 1 d . . .
H42A H -0.1136 0.4849 0.8900 0.096 Uiso 1 1 calc R . .
H42B H -0.1947 0.4257 0.8706 0.096 Uiso 1 1 calc R . .
H42C H -0.1718 0.5139 0.8085 0.096 Uiso 1 1 calc R . .
C43 C 0.1971(5) 0.4324(2) 0.9951(2) 0.0599(10) Uani 1 1 d . . .
H43 H 0.1178 0.4589 0.9718 0.072 Uiso 1 1 calc R . .
C44 C 0.2053(4) 0.3636(2) 1.0607(2) 0.0561(9) Uani 1 1 d . . .
H44 H 0.1317 0.3342 1.0901 0.067 Uiso 1 1 calc R . .
C45 C 0.3369(5) 0.3448(2) 1.0763(2) 0.0638(11) Uani 1 1 d . . .
H45 H 0.3696 0.3003 1.1182 0.077 Uiso 1 1 calc R . .
C46 C 0.4127(5) 0.4008(3) 1.0211(3) 0.0754(13) Uani 1 1 d . . .
H46 H 0.5072 0.4025 1.0182 0.090 Uiso 1 1 calc R . .
C47 C 0.3271(6) 0.4551(2) 0.9701(3) 0.0726(14) Uani 1 1 d . . .
H47 H 0.3532 0.4999 0.9257 0.087 Uiso 1 1 calc R . .
C48 C 0.5272(3) 0.3752(2) 0.8428(2) 0.0477(8) Uani 1 1 d . . .
H48 H 0.5414 0.4305 0.8310 0.057 Uiso 1 1 calc R . .
C49 C 0.4433(3) 0.3477(2) 0.8087(2) 0.0489(8) Uani 1 1 d . . .
H49 H 0.3901 0.3809 0.7692 0.059 Uiso 1 1 calc R . .
C50 C 0.4502(4) 0.2633(2) 0.8424(2) 0.0546(9) Uani 1 1 d . . .
H50 H 0.4016 0.2288 0.8302 0.066 Uiso 1 1 calc R . .
C51 C 0.5402(4) 0.2377(2) 0.8970(2) 0.0621(11) Uani 1 1 d . . .
H51 H 0.5648 0.1828 0.9280 0.074 Uiso 1 1 calc R . .
C52 C 0.5878(4) 0.3069(3) 0.8978(2) 0.0574(10) Uani 1 1 d . . .
H52 H 0.6501 0.3078 0.9300 0.069 Uiso 1 1 calc R . .
C53 C -0.0170(3) 0.1941(2) 1.0699(2) 0.0489(8) Uani 1 1 d . . .
H53A H -0.0310 0.1356 1.0891 0.059 Uiso 1 1 calc R . .
H53B H 0.0121 0.2051 1.1133 0.059 Uiso 1 1 calc R . .
C54 C -0.1564(4) 0.2433(2) 1.0582(2) 0.0529(9) Uani 1 1 d . . .
H54 H -0.1728 0.2506 1.0042 0.064 Uiso 1 1 calc R . .
C55 C -0.1617(4) 0.3278(2) 1.0652(3) 0.0626(11) Uani 1 1 d . . .
H55A H -0.2502 0.3594 1.0542 0.094 Uiso 1 1 calc R . .
H55B H -0.0891 0.3561 1.0275 0.094 Uiso 1 1 calc R . .
H55C H -0.1491 0.3221 1.1184 0.094 Uiso 1 1 calc R . .
C56 C -0.2691(4) 0.1985(3) 1.1164(4) 0.0934(18) Uani 1 1 d . . .
H56A H -0.2509 0.1866 1.1699 0.140 Uiso 1 1 calc R . .
H56B H -0.2721 0.1472 1.1072 0.140 Uiso 1 1 calc R . .
H56C H -0.3568 0.2330 1.1095 0.140 Uiso 1 1 calc R . .
C57 C 0.1739(3) 0.12332(19) 0.9300(2) 0.0455(8) Uani 1 1 d . . .
H57A H 0.2712 0.1202 0.9072 0.055 Uiso 1 1 calc R . .
H57B H 0.1607 0.0698 0.9707 0.055 Uiso 1 1 calc R . .
C58 C 0.0937(4) 0.1313(2) 0.8661(2) 0.0516(9) Uani 1 1 d . . .
H58 H 0.1065 0.1850 0.8243 0.062 Uiso 1 1 calc R . .
C59 C 0.1424(5) 0.0634(2) 0.8288(3) 0.0693(12) Uani 1 1 d . . .
H59A H 0.2388 0.0652 0.8067 0.104 Uiso 1 1 calc R . .
H59B H 0.0888 0.0715 0.7872 0.104 Uiso 1 1 calc R . .
H59C H 0.1309 0.0101 0.8688 0.104 Uiso 1 1 calc R . .
C60 C -0.0592(4) 0.1305(3) 0.8962(3) 0.0638(11) Uani 1 1 d . . .
H60A H -0.0740 0.0793 0.9388 0.096 Uiso 1 1 calc R . .
H60B H -0.1075 0.1349 0.8534 0.096 Uiso 1 1 calc R . .
H60C H -0.0935 0.1769 0.9156 0.096 Uiso 1 1 calc R . .
Hf1 Hf 0.780321(11) 0.294848(6) 0.555747(6) 0.02695(3) Uani 1 1 d . . .
Hf2 Hf 0.341289(11) 0.322740(6) 0.948504(7) 0.03002(4) Uani 1 1 d . . .
C4A C 1.2355(6) 0.2362(6) 0.3495(6) 0.086(2) Uiso 0.612(9) 1 d PDU A 1
H4A1 H 1.3054 0.2181 0.3116 0.129 Uiso 0.612(9) 1 calc PR A 1
H4A2 H 1.2618 0.2112 0.4020 0.129 Uiso 0.612(9) 1 calc PR A 1
H4A3 H 1.2266 0.2959 0.3352 0.129 Uiso 0.612(9) 1 calc PR A 1
C5A C 1.0544(7) 0.2417(5) 0.2677(3) 0.0520(16) Uiso 0.612(9) 1 d PDU A 1
H5A1 H 1.1257 0.2236 0.2305 0.078 Uiso 0.612(9) 1 calc PR A 1
H5A2 H 1.0385 0.3017 0.2503 0.078 Uiso 0.612(9) 1 calc PR A 1
H5A3 H 0.9702 0.2201 0.2703 0.078 Uiso 0.612(9) 1 calc PR A 1
C6A C 1.1210(8) 0.1163(3) 0.3771(4) 0.0664(19) Uiso 0.612(9) 1 d PDU A 1
H6A1 H 1.1913 0.0970 0.3403 0.100 Uiso 0.612(9) 1 calc PR A 1
H6A2 H 1.0356 0.0956 0.3801 0.100 Uiso 0.612(9) 1 calc PR A 1
H6A3 H 1.1498 0.0962 0.4291 0.100 Uiso 0.612(9) 1 calc PR A 1
C4B C 1.1986(12) 0.2744(7) 0.3213(8) 0.073(3) Uiso 0.388(9) 1 d PDU A 2
H4B1 H 1.1512 0.3281 0.2951 0.109 Uiso 0.388(9) 1 calc PR A 2
H4B2 H 1.2748 0.2595 0.2846 0.109 Uiso 0.388(9) 1 calc PR A 2
H4B3 H 1.2332 0.2768 0.3665 0.109 Uiso 0.388(9) 1 calc PR A 2
C5B C 1.0432(10) 0.2144(7) 0.2759(4) 0.049(2) Uiso 0.388(9) 1 d PDU A 2
H5B1 H 0.9946 0.2690 0.2541 0.073 Uiso 0.388(9) 1 calc PR A 2
H5B2 H 0.9805 0.1734 0.2901 0.073 Uiso 0.388(9) 1 calc PR A 2
H5B3 H 1.1185 0.2035 0.2367 0.073 Uiso 0.388(9) 1 calc PR A 2
C6B C 1.1881(13) 0.1325(6) 0.3900(8) 0.085(3) Uiso 0.388(9) 1 d PDU A 2
H6B1 H 1.2580 0.1162 0.3511 0.127 Uiso 0.388(9) 1 calc PR A 2
H6B2 H 1.1313 0.0884 0.4172 0.127 Uiso 0.388(9) 1 calc PR A 2
H6B3 H 1.2319 0.1431 0.4280 0.127 Uiso 0.388(9) 1 calc PR A 2

loop_
_atom_site_aniso_label
_atom_site_aniso_U_11
_atom_site_aniso_U_22
_atom_site_aniso_U_33
_atom_site_aniso_U_23
_atom_site_aniso_U_13
_atom_site_aniso_U_12
Al1 0.0309(4) 0.0305(4) 0.0298(4) -0.0103(3) -0.0051(3) -0.0013(3)
Al2 0.0335(4) 0.0288(4) 0.0433(5) -0.0118(4) -0.0038(4) -0.0054(3)
C1 0.0258(13) 0.0403(15) 0.0340(16) -0.0109(13) -0.0015(12) -0.0055(11)
C2 0.0326(15) 0.0530(18) 0.0363(17) -0.0135(14) -0.0092(13) -0.0027(13)
C3 0.0339(17) 0.093(3) 0.0408(19) -0.0322(19) -0.0011(14) 0.0039(17)
C7 0.0281(13) 0.0258(12) 0.0286(14) -0.0051(10) -0.0034(11) -0.0025(10)
C8 0.0340(15) 0.0396(15) 0.0338(16) -0.0128(13) -0.0026(12) -0.0077(12)
C9 0.0299(15) 0.0532(18) 0.0397(17) -0.0136(14) -0.0003(13) -0.0067(13)
C10 0.0322(18) 0.106(3) 0.064(3) -0.018(2) -0.0064(18) 0.003(2)
C11 0.051(2) 0.071(3) 0.087(3) -0.004(2) 0.019(2) -0.023(2)
C12 0.043(2) 0.105(3) 0.068(3) -0.051(3) 0.0105(19) -0.007(2)
C13 0.046(2) 0.0253(16) 0.138(5) -0.017(2) -0.027(3) 0.0046(14)
C14 0.090(3) 0.0399(19) 0.076(3) -0.031(2) 0.023(3) -0.0096(19)
C15 0.074(3) 0.0414(18) 0.067(3) -0.0193(17) -0.029(2) -0.0115(17)
C16 0.052(2) 0.0389(17) 0.059(2) -0.0118(16) -0.0020(17) -0.0165(15)
C17 0.081(3) 0.0299(16) 0.061(2) 0.0000(16) -0.033(2) -0.0125(16)
C18 0.0437(17) 0.0539(19) 0.0374(17) -0.0116(15) -0.0158(14) 0.0008(14)
C19 0.0444(18) 0.0452(17) 0.0362(17) -0.0084(14) -0.0101(14) 0.0126(14)
C20 0.082(3) 0.0302(15) 0.0416(19) 0.0021(14) -0.0265(19) -0.0038(16)
C21 0.0435(18) 0.060(2) 0.0399(19) 0.0129(16) -0.0100(15) -0.0101(16)
C22 0.0493(19) 0.060(2) 0.0299(16) -0.0089(15) -0.0049(14) 0.0071(16)
C23 0.0356(15) 0.0454(16) 0.0314(15) -0.0105(13) -0.0053(12) -0.0036(12)
C24 0.0372(16) 0.0415(16) 0.0332(16) -0.0081(13) -0.0079(13) -0.0001(12)
C25 0.061(2) 0.082(3) 0.044(2) -0.0221(19) -0.0227(18) 0.018(2)
C26 0.065(2) 0.0455(18) 0.049(2) -0.0121(16) -0.0151(18) 0.0102(16)
C27 0.060(2) 0.0371(16) 0.051(2) -0.0173(15) -0.0107(17) -0.0031(14)
C28 0.081(3) 0.0452(19) 0.063(2) -0.0260(18) -0.012(2) -0.0107(18)
C29 0.106(4) 0.073(3) 0.129(5) -0.041(3) -0.057(4) -0.014(3)
C30 0.157(6) 0.059(3) 0.119(5) -0.055(3) -0.041(4) 0.008(3)
C31 0.0388(16) 0.0310(14) 0.0390(17) -0.0063(13) -0.0034(13) -0.0048(12)
C32 0.0411(16) 0.0369(15) 0.0386(17) -0.0115(13) -0.0072(13) -0.0030(12)
C33 0.060(2) 0.0328(15) 0.0395(18) -0.0062(13) -0.0117(16) 0.0005(14)
C34 0.148(5) 0.041(2) 0.057(3) -0.0117(19) -0.002(3) 0.022(3)
C35 0.073(3) 0.051(2) 0.061(3) 0.0097(19) -0.012(2) -0.0140(19)
C36 0.086(3) 0.065(3) 0.057(3) 0.002(2) -0.030(2) -0.011(2)
C37 0.0372(15) 0.0303(13) 0.0323(15) -0.0109(12) -0.0062(12) -0.0023(11)
C38 0.0437(17) 0.0350(15) 0.0377(17) -0.0106(13) -0.0073(14) -0.0045(13)
C39 0.0455(17) 0.0363(15) 0.0341(16) -0.0082(13) -0.0080(13) -0.0028(13)
C40 0.072(3) 0.058(2) 0.096(4) 0.028(2) -0.033(3) -0.024(2)
C41 0.133(5) 0.080(3) 0.056(3) -0.032(2) -0.046(3) 0.027(3)
C42 0.062(2) 0.050(2) 0.066(3) -0.0120(19) -0.005(2) 0.0126(18)
C43 0.086(3) 0.0452(19) 0.058(2) -0.0324(18) -0.021(2) 0.0103(19)
C44 0.077(3) 0.053(2) 0.049(2) -0.0310(17) 0.0052(19) -0.0206(18)
C45 0.101(3) 0.053(2) 0.052(2) -0.0261(18) -0.031(2) -0.007(2)
C46 0.071(3) 0.085(3) 0.102(4) -0.061(3) -0.012(3) -0.026(2)
C47 0.131(4) 0.0346(18) 0.055(2) -0.0197(17) 0.011(3) -0.032(2)
C48 0.0463(18) 0.0421(17) 0.049(2) -0.0067(15) 0.0014(15) -0.0153(14)
C49 0.0431(18) 0.059(2) 0.0370(18) -0.0114(15) 0.0031(14) -0.0058(15)
C50 0.051(2) 0.057(2) 0.060(2) -0.0325(19) 0.0184(18) -0.0196(17)
C51 0.060(2) 0.0434(19) 0.059(2) -0.0057(17) 0.0139(19) 0.0054(17)
C52 0.0365(17) 0.079(3) 0.051(2) -0.0137(19) -0.0063(16) -0.0075(17)
C53 0.0434(18) 0.0403(17) 0.054(2) -0.0065(15) -0.0021(16) -0.0042(14)
C54 0.0439(18) 0.053(2) 0.057(2) -0.0169(17) -0.0003(16) -0.0024(15)
C55 0.067(2) 0.0460(19) 0.062(3) -0.0159(18) 0.008(2) 0.0028(17)
C56 0.048(2) 0.073(3) 0.137(5) -0.022(3) 0.020(3) -0.011(2)
C57 0.0477(18) 0.0353(15) 0.055(2) -0.0166(14) -0.0105(16) -0.0025(13)
C58 0.067(2) 0.0408(17) 0.051(2) -0.0150(15) -0.0111(18) -0.0124(16)
C59 0.096(3) 0.058(2) 0.067(3) -0.034(2) -0.013(2) -0.013(2)
C60 0.059(2) 0.064(2) 0.080(3) -0.028(2) -0.023(2) -0.0112(19)
Hf1 0.02535(6) 0.02701(6) 0.02700(6) -0.00761(5) -0.00396(4) -0.00151(4)
Hf2 0.03650(7) 0.02432(6) 0.03006(7) -0.00740(5) -0.00555(5) -0.00765(5)

loop_
_atom_type_symbol
_atom_type_description
_atom_type_scat_dispersion_real
_atom_type_scat_dispersion_imag
_atom_type_scat_source
C C 0.0033 0.0016 'International Tables Vol C Tables 4.2.6.8 and 6.1.1.4'
H H 0.0000 0.0000 'International Tables Vol C Tables 4.2.6.8 and 6.1.1.4'
Al Al 0.0645 0.0514 'International Tables Vol C Tables 4.2.6.8 and 6.1.1.4'
Hf Hf -0.5830 6.1852 'International Tables Vol C Tables 4.2.6.8 and 6.1.1.4'

loop_
_geom_angle_atom_site_label_1
_geom_angle_atom_site_label_2
_geom_angle_atom_site_label_3
_geom_angle
C27 Al1 C23 116.81(15)
C27 Al1 C7 111.13(14)
C23 Al1 C7 114.30(12)
C27 Al1 C1 109.00(14)
C23 Al1 C1 109.35(12)
C7 Al1 C1 93.68(11)
C27 Al1 Hf1 119.97(11)
C23 Al1 Hf1 123.17(10)
C7 Al1 Hf1 44.65(7)
C1 Al1 Hf1 49.03(8)
C57 Al2 C53 115.39(16)
C57 Al2 C37 113.32(14)
C53 Al2 C37 115.90(13)
C57 Al2 C31 106.44(13)
C53 Al2 C31 108.76(14)
C37 Al2 C31 94.32(11)
C57 Al2 Hf2 119.13(11)
C53 Al2 Hf2 125.03(12)
C37 Al2 Hf2 45.20(8)
C31 Al2 Hf2 49.13(8)
C2 C1 Al1 99.3(2)
C2 C1 Hf1 176.1(2)
Al1 C1 Hf1 84.19(10)
C1 C2 C3 174.5(3)
C2 C3 C4A 109.8(4)
C2 C3 C6B 110.9(6)
C4A C3 C6B 73.4(7)
C2 C3 C5A 110.4(3)
C4A C3 C5A 113.3(5)
C6B C3 C5A 132.1(7)
C2 C3 C5B 112.2(5)
C4A C3 C5B 125.7(6)
C6B C3 C5B 119.1(7)
C5A C3 C5B 18.0(5)
C2 C3 C4B 104.5(6)
C4A C3 C4B 29.3(5)
C6B C3 C4B 102.2(8)
C5A C3 C4B 89.9(6)
C5B C3 C4B 106.2(7)
C2 C3 C6A 107.9(4)
C4A C3 C6A 105.5(5)
C6B C3 C6A 33.4(6)
C5A C3 C6A 109.7(5)
C5B C3 C6A 92.6(5)
C4B C3 C6A 132.5(6)
C8 C7 Hf1 164.8(2)
C8 C7 Al1 104.9(2)
Hf1 C7 Al1 89.91(10)
C7 C8 C9 127.9(3)
C11 C9 C12 109.5(4)
C11 C9 C10 109.9(3)
C12 C9 C10 108.5(3)
C11 C9 C8 107.8(3)
C12 C9 C8 112.6(3)
C10 C9 C8 108.6(3)
C17 C13 C14 108.0(4)
C17 C13 Hf1 74.8(2)
C14 C13 Hf1 72.9(2)
C15 C14 C13 106.9(4)
C15 C14 Hf1 75.1(2)
C13 C14 Hf1 74.0(2)
C16 C15 C14 108.0(4)
C16 C15 Hf1 74.8(2)
C14 C15 Hf1 72.1(2)
C15 C16 C17 109.1(4)
C15 C16 Hf1 73.6(2)
C17 C16 Hf1 73.31(19)
C13 C17 C16 108.0(4)
C13 C17 Hf1 72.9(2)
C16 C17 Hf1 74.63(19)
C19 C18 C22 108.6(3)
C19 C18 Hf1 74.18(18)
C22 C18 Hf1 73.05(18)
C18 C19 C20 107.9(3)
C18 C19 Hf1 73.76(17)
C20 C19 Hf1 73.09(17)
C19 C20 C21 107.4(3)
C19 C20 Hf1 74.20(18)
C21 C20 Hf1 73.50(18)
C22 C21 C20 108.2(3)
C22 C21 Hf1 73.7(2)
C20 C21 Hf1 73.57(18)
C21 C22 C18 108.0(3)
C21 C22 Hf1 74.1(2)
C18 C22 Hf1 74.22(19)
C24 C23 Al1 120.2(2)
C26 C24 C25 109.7(3)
C26 C24 C23 111.9(3)
C25 C24 C23 111.6(3)
C28 C27 Al1 117.8(2)
C29 C28 C30 110.4(4)
C29 C28 C27 110.7(3)
C30 C28 C27 112.9(3)
C32 C31 Al2 102.4(2)
C32 C31 Hf2 173.2(3)
Al2 C31 Hf2 84.37(10)
C31 C32 C33 176.1(3)
C32 C33 C34 110.2(3)
C32 C33 C36 109.0(3)
C34 C33 C36 111.4(4)
C32 C33 C35 109.4(3)
C34 C33 C35 108.5(4)
C36 C33 C35 108.3(3)
C38 C37 Hf2 167.7(2)
C38 C37 Al2 104.0(2)
Hf2 C37 Al2 88.25(10)
C37 C38 C39 129.2(3)
C40 C39 C41 110.7(4)
C40 C39 C42 110.1(3)
C41 C39 C42 107.8(3)
C40 C39 C38 112.0(3)
C41 C39 C38 108.1(3)
C42 C39 C38 108.0(3)
C44 C43 C47 106.6(4)
C44 C43 Hf2 74.0(2)
C47 C43 Hf2 72.8(2)
C45 C44 C43 109.0(4)
C45 C44 Hf2 74.4(2)
C43 C44 Hf2 73.7(2)
C46 C45 C44 108.3(4)
C46 C45 Hf2 73.6(2)
C44 C45 Hf2 73.7(2)
C45 C46 C47 107.8(4)
C45 C46 Hf2 74.6(2)
C47 C46 Hf2 72.7(2)
C43 C47 C46 108.2(4)
C43 C47 Hf2 74.7(2)
C46 C47 Hf2 74.7(2)
C49 C48 C52 107.9(3)
C49 C48 Hf2 74.57(19)
C52 C48 Hf2 73.9(2)
C48 C49 C50 108.1(3)
C48 C49 Hf2 73.1(2)
C50 C49 Hf2 74.2(2)
C49 C50 C51 108.5(3)
C49 C50 Hf2 73.5(2)
C51 C50 Hf2 74.3(2)
C50 C51 C52 107.6(3)
C50 C51 Hf2 73.5(2)
C52 C51 Hf2 72.7(2)
C51 C52 C48 107.8(3)
C51 C52 Hf2 74.9(2)
C48 C52 Hf2 73.2(2)
C54 C53 Al2 122.8(3)
C55 C54 C53 111.0(3)
C55 C54 C56 110.1(4)
C53 C54 C56 111.4(3)
C58 C57 Al2 121.2(2)
C57 C58 C59 112.2(3)
C57 C58 C60 111.8(3)
C59 C58 C60 108.6(3)
C7 Hf1 C1 92.22(11)
C7 Hf1 C14 105.24(15)
C1 Hf1 C14 132.70(13)
C7 Hf1 C13 80.11(12)
C1 Hf1 C13 113.81(16)
C14 Hf1 C13 33.11(16)
C7 Hf1 C22 106.06(12)
C1 Hf1 C22 132.99(11)
C14 Hf1 C22 84.24(15)
C13 Hf1 C22 111.84(16)
C7 Hf1 C21 79.34(11)
C1 Hf1 C21 117.86(13)
C14 Hf1 C21 108.54(15)
C13 Hf1 C21 124.60(16)
C22 Hf1 C21 32.23(13)
C7 Hf1 C20 85.96(11)
C1 Hf1 C20 85.56(12)
C14 Hf1 C20 138.20(15)
C13 Hf1 C20 156.35(15)
C22 Hf1 C20 54.07(13)
C21 Hf1 C20 32.93(13)
C7 Hf1 C17 90.08(11)
C1 Hf1 C17 82.94(13)
C14 Hf1 C17 54.11(15)
C13 Hf1 C17 32.27(15)
C22 Hf1 C17 138.19(14)
C21 Hf1 C17 156.70(14)
C20 Hf1 C17 167.68(14)
C7 Hf1 C15 134.04(11)
C1 Hf1 C15 107.32(13)
C14 Hf1 C15 32.89(14)
C13 Hf1 C15 54.00(13)
C22 Hf1 C15 90.53(14)
C21 Hf1 C15 122.39(14)
C20 Hf1 C15 135.45(12)
C17 Hf1 C15 53.32(13)
C7 Hf1 C18 132.93(11)
C1 Hf1 C18 105.91(11)
C14 Hf1 C18 93.72(15)
C13 Hf1 C18 126.82(16)
C22 Hf1 C18 32.73(11)
C21 Hf1 C18 53.69(12)
C20 Hf1 C18 53.73(12)
C17 Hf1 C18 134.31(12)
C15 Hf1 C18 81.77(12)
C7 Hf1 C19 118.07(11)
C1 Hf1 C19 79.18(11)
C14 Hf1 C19 125.33(16)
C13 Hf1 C19 158.25(15)
C22 Hf1 C19 53.92(11)
C21 Hf1 C19 54.08(12)
C20 Hf1 C19 32.72(12)
C17 Hf1 C19 146.91(13)
C15 Hf1 C19 106.46(12)
C18 Hf1 C19 32.06(11)
C7 Hf1 C16 121.94(11)
C1 Hf1 C16 79.72(12)
C14 Hf1 C16 53.60(13)
C13 Hf1 C16 53.28(13)
C22 Hf1 C16 121.21(13)
C21 Hf1 C16 153.44(14)
C20 Hf1 C16 148.60(13)
C17 Hf1 C16 32.06(12)
C15 Hf1 C16 31.68(13)
C18 Hf1 C16 104.11(12)
C19 Hf1 C16 116.49(12)
C37 Hf2 C31 93.03(11)
C37 Hf2 C47 104.74(16)
C31 Hf2 C47 131.27(13)
C37 Hf2 C48 112.84(12)
C31 Hf2 C48 130.08(11)
C47 Hf2 C48 83.99(14)
C37 Hf2 C52 135.78(13)
C31 Hf2 C52 99.57(12)
C47 Hf2 C52 98.19(17)
C48 Hf2 C52 32.92(11)
C37 Hf2 C43 79.41(13)
C31 Hf2 C43 113.74(13)
C47 Hf2 C43 32.52(15)
C48 Hf2 C43 112.59(14)
C52 Hf2 C43 130.70(15)
C37 Hf2 C46 133.18(14)
C31 Hf2 C46 106.08(16)
C47 Hf2 C46 32.65(16)
C48 Hf2 C46 86.89(15)
C52 Hf2 C46 83.38(15)
C43 Hf2 C46 53.80(15)
C37 Hf2 C44 89.19(13)
C31 Hf2 C44 82.70(12)
C47 Hf2 C44 53.28(14)
C48 Hf2 C44 136.31(12)
C52 Hf2 C44 134.23(14)
C43 Hf2 C44 32.27(13)
C46 Hf2 C44 52.90(15)
C37 Hf2 C49 83.61(12)
C31 Hf2 C49 122.23(12)
C47 Hf2 C49 104.85(13)
C48 Hf2 C49 32.32(12)
C52 Hf2 C49 53.88(12)
C43 Hf2 C49 122.01(13)
C46 Hf2 C49 117.70(15)
C44 Hf2 C49 154.27(12)
C37 Hf2 C50 84.48(12)
C31 Hf2 C50 89.90(12)
C47 Hf2 C50 136.01(13)
C48 Hf2 C50 53.64(12)
C52 Hf2 C50 53.60(13)
C43 Hf2 C50 151.84(13)
C46 Hf2 C50 136.33(15)
C44 Hf2 C50 170.00(12)
C49 Hf2 C50 32.33(12)
C37 Hf2 C45 120.82(14)
C31 Hf2 C45 78.47(13)
C47 Hf2 C45 53.34(14)
C48 Hf2 C45 116.92(14)
C52 Hf2 C45 103.25(15)
C43 Hf2 C45 53.45(13)
C46 Hf2 C45 31.77(15)
C44 Hf2 C45 31.89(14)
C49 Hf2 C45 148.93(14)
C50 Hf2 C45 152.29(15)
C37 Hf2 C51 114.24(14)
C31 Hf2 C51 76.84(12)
C47 Hf2 C51 130.59(17)
C48 Hf2 C51 53.94(12)
C52 Hf2 C51 32.39(14)
C43 Hf2 C51 163.08(16)
C46 Hf2 C51 111.62(16)
C44 Hf2 C51 149.33(14)
C49 Hf2 C51 53.63(12)
C50 Hf2 C51 32.22(14)
C45 Hf2 C51 120.07(15)

loop_
_geom_bond_atom_site_label_1
_geom_bond_atom_site_label_2
_geom_bond_distance
Al1 C27 1.982(3)
Al1 C23 1.982(3)
Al1 C7 2.122(3)
Al1 C1 2.182(3)
Al1 Hf1 2.9784(9)
Al2 C57 1.982(3)
Al2 C53 1.989(4)
Al2 C37 2.154(3)
Al2 C31 2.162(3)
Al2 Hf2 2.9658(9)
C1 C2 1.216(4)
C1 Hf1 2.261(3)
C2 C3 1.477(5)
C3 C4A 1.529(3)
C3 C6B 1.530(3)
C3 C5A 1.531(3)
C3 C5B 1.531(3)
C3 C4B 1.534(3)
C3 C6A 1.534(3)
C7 C8 1.330(4)
C7 Hf1 2.093(3)
C8 C9 1.529(4)
C9 C11 1.514(5)
C9 C12 1.518(5)
C9 C10 1.526(5)
C13 C17 1.376(6)
C13 C14 1.400(7)
C13 Hf1 2.463(3)
C14 C15 1.398(6)
C14 Hf1 2.450(4)
C15 C16 1.362(6)
C15 Hf1 2.488(3)
C16 C17 1.378(5)
C16 Hf1 2.503(3)
C17 Hf1 2.486(3)
C18 C19 1.375(5)
C18 C22 1.398(5)
C18 Hf1 2.488(3)
C19 C20 1.401(5)
C19 Hf1 2.493(3)
C20 C21 1.405(6)
C20 Hf1 2.479(3)
C21 C22 1.374(6)
C21 Hf1 2.478(3)
C22 Hf1 2.473(3)
C23 C24 1.540(4)
C24 C26 1.508(5)
C24 C25 1.517(5)
C27 C28 1.526(5)
C28 C29 1.501(4)
C28 C30 1.503(4)
C31 C32 1.221(4)
C31 Hf2 2.254(3)
C32 C33 1.462(4)
C33 C34 1.513(5)
C33 C36 1.515(5)
C33 C35 1.540(5)
C37 C38 1.321(4)
C37 Hf2 2.105(3)
C38 C39 1.536(4)
C39 C40 1.504(5)
C39 C41 1.513(5)
C39 C42 1.521(5)
C43 C44 1.384(5)
C43 C47 1.386(6)
C43 Hf2 2.487(4)
C44 C45 1.371(6)
C44 Hf2 2.491(4)
C45 C46 1.366(6)
C45 Hf2 2.500(4)
C46 C47 1.392(7)
C46 Hf2 2.488(4)
C47 Hf2 2.463(4)
C48 C49 1.382(5)
C48 C52 1.404(5)
C48 Hf2 2.473(3)
C49 C50 1.390(5)
C49 Hf2 2.492(3)
C50 C51 1.390(6)
C50 Hf2 2.500(4)
C51 C52 1.393(6)
C51 Hf2 2.509(4)
C52 Hf2 2.482(4)
C53 C54 1.524(5)
C54 C55 1.522(5)
C54 C56 1.525(6)
C57 C58 1.508(5)
C58 C59 1.533(5)
C58 C60 1.535(5)
